data_7250009
loop_
_publ_author_name
'Mou, Wen-Long'
'Fan, Si-Jie'
'Wang, Ying-Long'
'Wang, Guo'
'Hu, Fu-Zhen'
'Guo, Gui-Xiong'
'Han, Hong-Liang'
'Xin, Xiu-Lan'
'Liu, Jian-Ming'
'Yang, Yu-Ping'
'Li, Zhong-Feng'
'Jin, Qiong-Hua'

_publ_section_title
;
 Synthesis, characterization, and green to orange luminescence properties
 of copper(i) complexes with 3-bdppmapy ligand-containing phenanthroline
 and its derivatives
;
_journal_issue 14
_journal_name_full CrystEngComm
_journal_page_first 2086
_journal_page_last 2100
_journal_paper_doi 10.1039/D4CE01324G
_journal_volume 27
_journal_year 2025
_chemical_formula_moiety 'I, C45 H36 Cu N6 P2, 2(C H4 O), 1[CH4O]'
_chemical_formula_sum 'C48 H48 Cu I N6 O3 P2'
_chemical_formula_weight 1009.30
_space_group_crystal_system monoclinic
_space_group_IT_number 14
_space_group_name_Hall '-P 2yn'
_space_group_name_H-M_alt 'P 1 21/n 1'
_atom_sites_solution_hydrogens geom
_atom_sites_solution_primary dual
_audit_creation_date 2024-07-23
_audit_creation_method
;
Olex2 1.5-alpha
(compiled 2024.02.16 svn.r378c4104 for OlexSys, GUI svn.r6928)
;
_audit_update_record
;
2024-09-02 deposited with the CCDC.	2025-02-18 downloaded from the CCDC.
;
_cell_angle_alpha 90
_cell_angle_beta 99.090(2)
_cell_angle_gamma 90
_cell_formula_units_Z 4
_cell_length_a 13.0654(7)
_cell_length_b 16.2881(10)
_cell_length_c 21.3823(12)
_cell_measurement_temperature 296.15
_cell_volume 4493.2(4)
_computing_molecular_graphics 'Olex2 1.5-alpha (Dolomanov et al., 2009)'
_computing_publication_material 'Olex2 1.5-alpha (Dolomanov et al., 2009)'
_computing_structure_refinement 'SHELXL 2018/3 (Sheldrick, 2015)'
_computing_structure_solution 'SHELXT 2018/2 (Sheldrick, 2018)'
_diffrn_ambient_temperature 296.15
_diffrn_measured_fraction_theta_full 0.998
_diffrn_measured_fraction_theta_max 0.997
_diffrn_radiation_type MoK\a
_diffrn_radiation_wavelength 0.71073
_diffrn_reflns_av_R_equivalents 0.0666
_diffrn_reflns_av_unetI/netI 0.0321
_diffrn_reflns_Laue_measured_fraction_full 0.998
_diffrn_reflns_Laue_measured_fraction_max 0.997
_diffrn_reflns_limit_h_max 17
_diffrn_reflns_limit_h_min -17
_diffrn_reflns_limit_k_max 21
_diffrn_reflns_limit_k_min -21
_diffrn_reflns_limit_l_max 28
_diffrn_reflns_limit_l_min -28
_diffrn_reflns_number 119170
_diffrn_reflns_point_group_measured_fraction_full 0.998
_diffrn_reflns_point_group_measured_fraction_max 0.997
_diffrn_reflns_theta_full 25.242
_diffrn_reflns_theta_max 27.900
_diffrn_reflns_theta_min 1.976
_exptl_absorpt_coefficient_mu 1.293
_exptl_absorpt_correction_T_max 0.7456
_exptl_absorpt_correction_T_min 0.5859
_exptl_absorpt_correction_type multi-scan
_exptl_absorpt_process_details
;
 SADABS 2016/2: Krause, L., Herbst-Irmer, R., Sheldrick G.M. & Stalke D.,
 J. Appl. Cryst. 48 (2015) 3-10
;
_exptl_crystal_density_diffrn 1.492
_exptl_crystal_F_000 2056
_refine_diff_density_max 0.643
_refine_diff_density_min -0.605
_refine_diff_density_rms 0.068
_refine_ls_extinction_method none
_refine_ls_goodness_of_fit_ref 1.055
_refine_ls_hydrogen_treatment constr
_refine_ls_matrix_type full
_refine_ls_number_parameters 536
_refine_ls_number_reflns 10736
_refine_ls_number_restraints 0
_refine_ls_restrained_S_all 1.055
_refine_ls_R_factor_all 0.0435
_refine_ls_R_factor_gt 0.0326
_refine_ls_shift/su_max 0.002
_refine_ls_shift/su_mean 0.000
_refine_ls_structure_factor_coef Fsqd
_refine_ls_weighting_details 'w=1/[\s^2^(Fo^2^)+(0.0287P)^2^+4.9433P] where P=(Fo^2^+2Fc^2^)/3'
_refine_ls_weighting_scheme calc
_refine_ls_wR_factor_gt 0.0770
_refine_ls_wR_factor_ref 0.0858
_reflns_Friedel_coverage 0.000
_reflns_number_gt 9016
_reflns_number_total 10736
_reflns_threshold_expression 'I > 2\s(I)'
_cod_data_source_file d4ce01324g2.cif
_cod_data_source_block m9_0m
_cod_depositor_comments 'Adding full bibliography for 7250002--7250009.cif.'
_cod_database_code 7250009
_shelx_shelxl_version_number 2018/3
_shelx_space_group_comment
;
The symmetry employed for this shelxl refinement is uniquely defined
by the following loop, which should always be used as a source of
symmetry information in preference to the above space-group names.
They are only intended as comments.
;
_olex2_refinement_description
;
1. Fixed Uiso
 At 1.2 times of:
  All C(H) groups, All C(H,H) groups
 At 1.5 times of:
  All C(H,H,H) groups, All O(H) groups
2.a Secondary CH2 refined with riding coordinates:
 C27(H27A,H27B), C28(H28A,H28B)
2.b Aromatic/amide H refined with riding coordinates:
 C9(H9), C11(H11), C10(H10), C35(H35), C41(H41), C22(H22), C31(H31), C29(H29),
 C39(H39), C26(H26), C36(H36), C38(H38), C48(H48), C33(H33), C32(H32), C47(H47),
  C23(H23), C42(H42), C20(H20), C45(H45), C24(H24), C37(H37), C12(H12),
 C16(H16), C25(H25), C01G(H01G), C18(H18), C43(H43), C44(H44), C14(H14),
 C19(H19), C13(H13)
2.c Idealised Me refined as rotating group:
 C17(H17A,H17B,H17C), C1(H1A,H1B,H1C)
2.d Idealised tetrahedral OH refined as rotating group:
 O3(H3), O1(H1)
;
_smtbx_masks_special_details
;
A solvent mask was calculated and 80 electrons were 
found in a volume of 316\%A^3^ in 1 void per unit cell. 
This is consistent with the presence of 
0.065[CH4O] per Asymmetric Unit 
which account for 72 electrons 
per unit cell.
;
_smtbx_masks_void_probe_radius 1.2
_smtbx_masks_void_truncation_radius 1.2
_olex2_submission_special_instructions 'No special instructions were received'

loop_
_space_group_symop_operation_xyz
'x, y, z'
'-x+1/2, y+1/2, -z+1/2'
'-x, -y, -z'
'x-1/2, -y-1/2, z-1/2'

loop_
_atom_site_label
_atom_site_type_symbol
_atom_site_fract_x
_atom_site_fract_y
_atom_site_fract_z
_atom_site_U_iso_or_equiv
_atom_site_adp_type
_atom_site_occupancy
_atom_site_site_symmetry_order
_atom_site_calc_flag
_atom_site_refinement_flags_posn
_atom_site_refinement_flags_adp
_atom_site_refinement_flags_occupancy
_atom_site_disorder_assembly
_atom_site_disorder_group
I1 I 1.07067(2) 0.96557(2) 0.66642(2) 0.04137(6) Uani 1 1 d . . . . .
Cu1 Cu 0.75552(2) 0.68995(2) 0.66360(2) 0.02623(7) Uani 1 1 d . . . . .
P03 P 0.70686(4) 0.81788(4) 0.63356(3) 0.02574(11) Uani 1 1 d . . . . .
P04 P 0.87210(4) 0.70413(3) 0.75130(3) 0.02628(11) Uani 1 1 d . . . . .
N4 N 0.64934(13) 0.59654(11) 0.64791(8) 0.0261(4) Uani 1 1 d . . . . .
N3 N 0.80710(15) 0.63387(12) 0.58746(9) 0.0319(4) Uani 1 1 d . . . . .
N5 N 0.80040(14) 0.86772(11) 0.75256(9) 0.0287(4) Uani 1 1 d . . . . .
N1 N 0.55451(17) 0.36889(12) 0.50622(10) 0.0361(4) Uani 1 1 d . . . . .
N6 N 0.66644(19) 0.85652(14) 0.89112(10) 0.0428(5) Uani 1 1 d . . . . .
C7 C 0.66181(16) 0.54907(13) 0.59763(10) 0.0252(4) Uani 1 1 d . . . . .
N2 N 0.71544(19) 0.41278(14) 0.43963(11) 0.0445(5) Uani 1 1 d . . . . .
C8 C 0.59697(16) 0.48271(13) 0.57756(10) 0.0265(4) Uani 1 1 d . . . . .
C27 C 0.78455(17) 0.89334(14) 0.68668(10) 0.0293(4) Uani 1 1 d . . . . .
H27A H 0.851416 0.900512 0.673132 0.035 Uiso 1 1 calc R U . . .
H27B H 0.749354 0.945959 0.682933 0.035 Uiso 1 1 calc R U . . .
C6 C 0.74658(17) 0.56975(14) 0.56444(10) 0.0286(4) Uani 1 1 d . . . . .
C30 C 0.72782(17) 0.88298(13) 0.79194(10) 0.0280(4) Uani 1 1 d . . . . .
C9 C 0.51556(17) 0.46540(14) 0.61096(11) 0.0302(4) Uani 1 1 d . . . . .
H9 H 0.470707 0.421860 0.598942 0.036 Uiso 1 1 calc R U . . .
C34 C 0.85006(17) 0.65989(13) 0.82599(10) 0.0282(4) Uani 1 1 d . . . . .
C11 C 0.57076(17) 0.57842(15) 0.67842(10) 0.0299(4) Uani 1 1 d . . . . .
H11 H 0.560847 0.610892 0.712737 0.036 Uiso 1 1 calc R U . . .
C3 C 0.61597(18) 0.43443(14) 0.52332(10) 0.0294(4) Uani 1 1 d . . . . .
C10 C 0.50317(18) 0.51376(15) 0.66166(11) 0.0327(5) Uani 1 1 d . . . . .
H10 H 0.449797 0.503248 0.684620 0.039 Uiso 1 1 calc R U . . .
C15 C 0.73348(18) 0.84216(16) 0.55438(11) 0.0331(5) Uani 1 1 d . . . . .
C21 C 0.57431(16) 0.85393(14) 0.63191(10) 0.0290(4) Uani 1 1 d . . . . .
C28 C 0.89017(17) 0.81595(14) 0.77175(11) 0.0305(5) Uani 1 1 d . . . . .
H28A H 0.910230 0.820732 0.817253 0.037 Uiso 1 1 calc R U . . .
H28B H 0.947081 0.836777 0.752207 0.037 Uiso 1 1 calc R U . . .
C35 C 0.75565(18) 0.62221(14) 0.82873(11) 0.0312(5) Uani 1 1 d . . . . .
H35 H 0.709042 0.614005 0.791640 0.037 Uiso 1 1 calc R U . . .
C41 C 1.05710(19) 0.61010(16) 0.77461(12) 0.0364(5) Uani 1 1 d . . . . .
H41 H 1.029385 0.583281 0.806497 0.044 Uiso 1 1 calc R U . . .
C40 C 1.00329(17) 0.67484(15) 0.74210(11) 0.0316(5) Uani 1 1 d . . . . .
C22 C 0.53687(19) 0.92389(16) 0.59860(11) 0.0363(5) Uani 1 1 d . . . . .
H22 H 0.579584 0.952952 0.575568 0.044 Uiso 1 1 calc R U . . .
C31 C 0.64895(19) 0.94111(15) 0.77748(12) 0.0349(5) Uani 1 1 d . . . . .
H31 H 0.641758 0.969652 0.739371 0.042 Uiso 1 1 calc R U . . .
C29 C 0.7313(2) 0.84227(15) 0.85031(11) 0.0343(5) Uani 1 1 d . . . . .
H29 H 0.782438 0.802753 0.861048 0.041 Uiso 1 1 calc R U . . .
C39 C 0.9200(2) 0.67013(15) 0.88203(11) 0.0364(5) Uani 1 1 d . . . . .
H39 H 0.983732 0.695123 0.881025 0.044 Uiso 1 1 calc R U . . .
C4 C 0.69705(19) 0.45596(14) 0.49096(11) 0.0321(5) Uani 1 1 d . . . . .
C26 C 0.5094(2) 0.81178(17) 0.66654(12) 0.0383(5) Uani 1 1 d . . . . .
H26 H 0.533313 0.765027 0.689203 0.046 Uiso 1 1 calc R U . . .
C36 C 0.7300(2) 0.59660(16) 0.88624(12) 0.0390(5) Uani 1 1 d . . . . .
H36 H 0.665839 0.572568 0.887779 0.047 Uiso 1 1 calc R U . . .
C38 C 0.8947(2) 0.64320(17) 0.93893(12) 0.0428(6) Uani 1 1 d . . . . .
H38 H 0.941993 0.649622 0.975947 0.051 Uiso 1 1 calc R U . . .
C5 C 0.7634(2) 0.52481(15) 0.51138(12) 0.0354(5) Uani 1 1 d . . . . .
C48 C 0.5757(2) 0.32717(17) 0.45712(13) 0.0437(6) Uani 1 1 d . . . . .
H48 H 0.535874 0.281138 0.444026 0.052 Uiso 1 1 calc R U . . .
C33 C 0.5928(2) 0.91297(18) 0.87570(13) 0.0466(6) Uani 1 1 d . . . . .
H33 H 0.546980 0.923642 0.903854 0.056 Uiso 1 1 calc R U . . .
C32 C 0.5821(2) 0.95597(17) 0.81969(13) 0.0423(6) Uani 1 1 d . . . . .
H32 H 0.529895 0.994931 0.810453 0.051 Uiso 1 1 calc R U . . .
C47 C 0.6546(2) 0.34890(17) 0.42411(13) 0.0468(6) Uani 1 1 d . . . . .
H47 H 0.665247 0.317140 0.389568 0.056 Uiso 1 1 calc R U . . .
C23 C 0.4362(2) 0.9506(2) 0.59947(14) 0.0493(7) Uani 1 1 d . . . . .
H23 H 0.411641 0.997468 0.577103 0.059 Uiso 1 1 calc R U . . .
C42 C 1.1519(2) 0.58538(19) 0.75968(13) 0.0473(7) Uani 1 1 d . . . . .
H42 H 1.187578 0.542288 0.781848 0.057 Uiso 1 1 calc R U . . .
C20 C 0.8047(2) 0.90000(18) 0.54148(14) 0.0463(6) Uani 1 1 d . . . . .
H20 H 0.841163 0.930832 0.574260 0.056 Uiso 1 1 calc R U . . .
C45 C 1.0468(2) 0.7144(2) 0.69477(14) 0.0482(7) Uani 1 1 d . . . . .
H45 H 1.011997 0.758189 0.673073 0.058 Uiso 1 1 calc R U . . .
C24 C 0.3729(2) 0.9076(2) 0.63357(15) 0.0561(9) Uani 1 1 d . . . . .
H24 H 0.305132 0.925066 0.633708 0.067 Uiso 1 1 calc R U . . .
C37 C 0.8005(2) 0.60707(17) 0.94143(12) 0.0441(6) Uani 1 1 d . . . . .
H37 H 0.784025 0.589632 0.980031 0.053 Uiso 1 1 calc R U . . .
C12 C 0.8853(2) 0.65371(19) 0.55729(15) 0.0482(7) Uani 1 1 d . . . . .
H12 H 0.926790 0.698145 0.572175 0.058 Uiso 1 1 calc R U . . .
C16 C 0.6831(2) 0.7933(2) 0.50438(12) 0.0495(7) Uani 1 1 d . . . . .
H16 H 0.636839 0.752746 0.512552 0.059 Uiso 1 1 calc R U . . .
C25 C 0.4095(2) 0.8391(2) 0.66738(15) 0.0534(8) Uani 1 1 d . . . . .
H25 H 0.366774 0.810930 0.690965 0.064 Uiso 1 1 calc R U . . .
C01G C 0.7022(2) 0.8056(3) 0.44278(13) 0.0626(10) Uani 1 1 d . . . . .
H01G H 0.669024 0.773049 0.409944 0.075 Uiso 1 1 calc R U . . .
C18 C 0.7707(2) 0.8662(3) 0.43045(14) 0.0632(10) Uani 1 1 d . . . . .
H18 H 0.781892 0.875673 0.389170 0.076 Uiso 1 1 calc R U . . .
C43 C 1.1935(2) 0.6240(2) 0.71239(17) 0.0637(9) Uani 1 1 d . . . . .
H43 H 1.256696 0.606586 0.702264 0.076 Uiso 1 1 calc R U . . .
C44 C 1.1411(2) 0.6893(3) 0.67965(17) 0.0668(10) Uani 1 1 d . . . . .
H44 H 1.169248 0.715915 0.647835 0.080 Uiso 1 1 calc R U . . .
C14 C 0.8472(3) 0.5469(2) 0.48149(16) 0.0586(9) Uani 1 1 d . . . . .
H14 H 0.861299 0.518070 0.446291 0.070 Uiso 1 1 calc R U . . .
C19 C 0.8220(3) 0.9123(2) 0.47936(17) 0.0626(9) Uani 1 1 d . . . . .
H19 H 0.868985 0.952164 0.471015 0.075 Uiso 1 1 calc R U . . .
C13 C 0.9079(3) 0.6118(2) 0.50505(18) 0.0690(11) Uani 1 1 d . . . . .
H13 H 0.964066 0.627483 0.485988 0.083 Uiso 1 1 calc R U . . .
O3 O 0.4472(3) 0.66911(16) 0.77702(13) 0.0836(9) Uani 1 1 d . . . . .
H3 H 0.439232 0.622660 0.790230 0.125 Uiso 1 1 calc R U . . .
C17 C 0.4783(4) 0.7200(3) 0.8266(2) 0.0845(12) Uani 1 1 d . . . . .
H17A H 0.485435 0.774734 0.811203 0.127 Uiso 1 1 calc R U . . .
H17B H 0.543845 0.701638 0.848981 0.127 Uiso 1 1 calc R U . . .
H17C H 0.427779 0.719588 0.854632 0.127 Uiso 1 1 calc R U . . .
O1 O 1.1147(3) 0.7254(2) 0.50420(15) 0.0986(10) Uani 1 1 d . . . . .
H1 H 1.131751 0.717081 0.469466 0.148 Uiso 1 1 calc R U . . .
C1 C 1.0866(5) 0.8026(3) 0.5080(3) 0.110(2) Uani 1 1 d . . . . .
H1A H 1.027503 0.813449 0.476307 0.165 Uiso 1 1 calc R U . . .
H1B H 1.142810 0.837749 0.501309 0.165 Uiso 1 1 calc R U . . .
H1C H 1.068954 0.812861 0.549226 0.165 Uiso 1 1 calc R U . . .

loop_
_atom_site_aniso_label
_atom_site_aniso_U_11
_atom_site_aniso_U_22
_atom_site_aniso_U_33
_atom_site_aniso_U_23
_atom_site_aniso_U_13
_atom_site_aniso_U_12
I1 0.03637(9) 0.04595(10) 0.04445(10) 0.00158(7) 0.01456(7) -0.00831(7)
Cu1 0.02468(13) 0.02900(14) 0.02532(13) 0.00021(10) 0.00487(10) -0.00272(10)
P03 0.0241(2) 0.0306(3) 0.0231(2) 0.0031(2) 0.0055(2) 0.0000(2)
P04 0.0242(3) 0.0282(3) 0.0258(3) 0.0031(2) 0.0018(2) -0.0007(2)
N4 0.0236(8) 0.0305(9) 0.0244(8) 0.0012(7) 0.0046(7) -0.0004(7)
N3 0.0302(9) 0.0336(10) 0.0341(10) -0.0007(8) 0.0120(8) -0.0025(8)
N5 0.0288(9) 0.0284(9) 0.0280(9) 0.0032(7) 0.0017(7) -0.0002(7)
N1 0.0428(11) 0.0306(10) 0.0333(10) -0.0009(8) 0.0010(8) -0.0021(9)
N6 0.0590(14) 0.0369(11) 0.0343(11) 0.0003(9) 0.0131(10) -0.0011(10)
C7 0.0243(10) 0.0268(10) 0.0242(9) 0.0029(8) 0.0026(8) 0.0037(8)
N2 0.0525(13) 0.0426(12) 0.0413(12) -0.0096(10) 0.0166(10) 0.0025(10)
C8 0.0260(10) 0.0267(10) 0.0262(10) 0.0060(8) 0.0020(8) 0.0038(8)
C27 0.0292(10) 0.0277(10) 0.0310(11) 0.0053(9) 0.0050(9) -0.0033(8)
C6 0.0277(10) 0.0284(11) 0.0308(11) 0.0013(9) 0.0083(9) 0.0012(8)
C30 0.0308(11) 0.0236(10) 0.0284(10) -0.0033(8) 0.0010(8) -0.0065(8)
C9 0.0280(10) 0.0296(11) 0.0324(11) 0.0060(9) 0.0031(9) -0.0026(9)
C34 0.0316(11) 0.0259(10) 0.0267(10) -0.0001(8) 0.0037(8) 0.0013(8)
C11 0.0283(10) 0.0361(12) 0.0266(10) -0.0004(9) 0.0081(8) -0.0016(9)
C3 0.0318(11) 0.0266(10) 0.0281(10) 0.0029(8) -0.0005(8) 0.0036(9)
C10 0.0281(11) 0.0376(12) 0.0345(11) 0.0035(9) 0.0110(9) -0.0041(9)
C15 0.0292(11) 0.0447(13) 0.0273(10) 0.0096(10) 0.0101(9) 0.0120(10)
C21 0.0253(10) 0.0379(12) 0.0243(10) -0.0077(9) 0.0054(8) -0.0022(9)
C28 0.0274(10) 0.0285(11) 0.0335(11) 0.0031(9) -0.0013(9) -0.0023(8)
C35 0.0358(12) 0.0286(11) 0.0294(11) -0.0006(9) 0.0053(9) -0.0009(9)
C41 0.0335(12) 0.0403(13) 0.0342(12) 0.0025(10) 0.0022(10) 0.0038(10)
C40 0.0262(10) 0.0371(12) 0.0306(11) 0.0016(9) 0.0022(8) -0.0003(9)
C22 0.0304(11) 0.0446(14) 0.0331(12) -0.0047(10) 0.0024(9) 0.0058(10)
C31 0.0388(12) 0.0315(11) 0.0336(12) 0.0023(9) 0.0037(10) 0.0019(10)
C29 0.0446(13) 0.0296(11) 0.0276(11) -0.0019(9) 0.0023(10) -0.0025(10)
C39 0.0382(12) 0.0366(13) 0.0324(12) 0.0010(10) -0.0007(10) -0.0016(10)
C4 0.0376(12) 0.0293(11) 0.0307(11) 0.0006(9) 0.0091(9) 0.0062(9)
C26 0.0371(12) 0.0430(14) 0.0374(12) -0.0128(11) 0.0141(10) -0.0110(10)
C36 0.0431(13) 0.0391(13) 0.0371(13) 0.0036(10) 0.0139(11) -0.0033(11)
C38 0.0550(16) 0.0444(14) 0.0258(11) 0.0007(10) -0.0032(11) 0.0025(12)
C5 0.0378(12) 0.0350(12) 0.0363(12) -0.0033(10) 0.0154(10) 0.0005(10)
C48 0.0535(16) 0.0351(13) 0.0409(14) -0.0070(11) 0.0026(12) -0.0027(11)
C33 0.0560(16) 0.0459(15) 0.0422(14) -0.0021(12) 0.0213(13) 0.0021(13)
C32 0.0463(15) 0.0396(14) 0.0421(14) -0.0004(11) 0.0099(11) 0.0055(11)
C47 0.0593(17) 0.0417(14) 0.0405(14) -0.0140(11) 0.0115(12) 0.0014(13)
C23 0.0360(14) 0.0608(18) 0.0474(15) -0.0189(13) -0.0048(12) 0.0164(13)
C42 0.0378(14) 0.0585(17) 0.0438(14) 0.0075(13) 0.0010(11) 0.0156(12)
C20 0.0578(17) 0.0443(15) 0.0424(14) 0.0067(12) 0.0251(13) 0.0005(13)
C45 0.0333(13) 0.0626(18) 0.0500(16) 0.0215(14) 0.0110(12) 0.0078(12)
C24 0.0273(12) 0.078(2) 0.0620(18) -0.0419(17) 0.0047(12) 0.0032(13)
C37 0.0593(17) 0.0455(15) 0.0294(12) 0.0058(11) 0.0129(11) 0.0023(13)
C12 0.0419(14) 0.0496(16) 0.0599(17) -0.0114(13) 0.0287(13) -0.0152(12)
C16 0.0340(13) 0.084(2) 0.0311(12) -0.0005(13) 0.0058(10) 0.0016(13)
C25 0.0374(14) 0.0646(19) 0.0642(19) -0.0332(16) 0.0269(14) -0.0180(14)
C01G 0.0400(15) 0.118(3) 0.0297(13) -0.0022(16) 0.0044(11) 0.0153(17)
C18 0.0486(17) 0.111(3) 0.0325(14) 0.0252(17) 0.0161(12) 0.0278(18)
C43 0.0364(15) 0.093(3) 0.064(2) 0.0191(19) 0.0155(14) 0.0240(16)
C44 0.0390(15) 0.100(3) 0.066(2) 0.035(2) 0.0218(15) 0.0152(17)
C14 0.066(2) 0.0564(18) 0.0648(19) -0.0211(15) 0.0453(17) -0.0159(15)
C19 0.072(2) 0.064(2) 0.062(2) 0.0240(17) 0.0418(18) 0.0106(17)
C13 0.070(2) 0.068(2) 0.085(2) -0.0261(18) 0.061(2) -0.0284(18)
O3 0.131(3) 0.0585(15) 0.0698(16) -0.0136(13) 0.0441(17) -0.0310(17)
C17 0.113(4) 0.067(2) 0.078(3) -0.014(2) 0.028(2) -0.004(2)
O1 0.135(3) 0.092(2) 0.081(2) 0.0020(17) 0.053(2) 0.024(2)
C1 0.181(6) 0.063(3) 0.109(4) 0.000(2) 0.097(4) -0.001(3)

loop_
_atom_type_symbol
_atom_type_description
_atom_type_scat_dispersion_real
_atom_type_scat_dispersion_imag
_atom_type_scat_source
C C 0.0033 0.0016 'International Tables Vol C Tables 4.2.6.8 and 6.1.1.4'
H H 0.0000 0.0000 'International Tables Vol C Tables 4.2.6.8 and 6.1.1.4'
Cu Cu 0.3201 1.2651 'International Tables Vol C Tables 4.2.6.8 and 6.1.1.4'
I I -0.4742 1.8119 'International Tables Vol C Tables 4.2.6.8 and 6.1.1.4'
N N 0.0061 0.0033 'International Tables Vol C Tables 4.2.6.8 and 6.1.1.4'
O O 0.0106 0.0060 'International Tables Vol C Tables 4.2.6.8 and 6.1.1.4'
P P 0.1023 0.0942 'International Tables Vol C Tables 4.2.6.8 and 6.1.1.4'

loop_
_geom_angle_atom_site_label_1
_geom_angle_atom_site_label_2
_geom_angle_atom_site_label_3
_geom_angle
_geom_angle_site_symmetry_1
_geom_angle_site_symmetry_3
_geom_angle_publ_flag
P04 Cu1 P03 105.62(2) . . ?
N4 Cu1 P03 119.25(5) . . ?
N4 Cu1 P04 124.62(5) . . ?
N4 Cu1 N3 80.78(7) . . ?
N3 Cu1 P03 107.31(6) . . ?
N3 Cu1 P04 116.25(6) . . ?
C27 P03 Cu1 109.63(7) . . ?
C15 P03 Cu1 112.34(8) . . ?
C15 P03 C27 104.92(11) . . ?
C21 P03 Cu1 122.01(8) . . ?
C21 P03 C27 102.93(10) . . ?
C21 P03 C15 103.41(10) . . ?
C34 P04 Cu1 121.03(8) . . ?
C34 P04 C28 102.21(10) . . ?
C34 P04 C40 105.90(10) . . ?
C28 P04 Cu1 109.85(7) . . ?
C40 P04 Cu1 114.29(8) . . ?
C40 P04 C28 101.16(11) . . ?
C7 N4 Cu1 112.97(14) . . ?
C11 N4 Cu1 129.60(15) . . ?
C11 N4 C7 117.40(19) . . ?
C6 N3 Cu1 112.46(14) . . ?
C12 N3 Cu1 130.09(18) . . ?
C12 N3 C6 117.4(2) . . ?
C30 N5 C27 122.08(18) . . ?
C30 N5 C28 122.18(18) . . ?
C28 N5 C27 115.25(18) . . ?
C48 N1 C3 115.7(2) . . ?
C29 N6 C33 117.9(2) . . ?
N4 C7 C8 122.80(19) . . ?
N4 C7 C6 116.99(19) . . ?
C8 C7 C6 120.21(19) . . ?
C47 N2 C4 115.8(2) . . ?
C7 C8 C9 118.1(2) . . ?
C7 C8 C3 119.4(2) . . ?
C9 C8 C3 122.5(2) . . ?
P03 C27 H27A 109.1 . . ?
P03 C27 H27B 109.1 . . ?
N5 C27 P03 112.49(15) . . ?
N5 C27 H27A 109.1 . . ?
N5 C27 H27B 109.1 . . ?
H27A C27 H27B 107.8 . . ?
N3 C6 C7 116.71(19) . . ?
N3 C6 C5 122.8(2) . . ?
C5 C6 C7 120.5(2) . . ?
N5 C30 C31 122.6(2) . . ?
N5 C30 C29 121.6(2) . . ?
C31 C30 C29 115.8(2) . . ?
C8 C9 H9 120.6 . . ?
C10 C9 C8 118.8(2) . . ?
C10 C9 H9 120.6 . . ?
C35 C34 P04 118.57(17) . . ?
C35 C34 C39 118.8(2) . . ?
C39 C34 P04 122.25(18) . . ?
N4 C11 H11 118.3 . . ?
N4 C11 C10 123.4(2) . . ?
C10 C11 H11 118.3 . . ?
N1 C3 C8 118.3(2) . . ?
N1 C3 C4 121.9(2) . . ?
C4 C3 C8 119.8(2) . . ?
C9 C10 C11 119.5(2) . . ?
C9 C10 H10 120.3 . . ?
C11 C10 H10 120.3 . . ?
C20 C15 P03 124.5(2) . . ?
C20 C15 C16 118.8(2) . . ?
C16 C15 P03 116.5(2) . . ?
C22 C21 P03 121.98(18) . . ?
C22 C21 C26 118.8(2) . . ?
C26 C21 P03 119.20(19) . . ?
P04 C28 H28A 108.4 . . ?
P04 C28 H28B 108.4 . . ?
N5 C28 P04 115.56(15) . . ?
N5 C28 H28A 108.4 . . ?
N5 C28 H28B 108.4 . . ?
H28A C28 H28B 107.5 . . ?
C34 C35 H35 119.6 . . ?
C34 C35 C36 120.7(2) . . ?
C36 C35 H35 119.6 . . ?
C40 C41 H41 119.9 . . ?
C42 C41 H41 119.9 . . ?
C42 C41 C40 120.3(2) . . ?
C41 C40 P04 123.72(18) . . ?
C41 C40 C45 118.7(2) . . ?
C45 C40 P04 117.17(18) . . ?
C21 C22 H22 119.8 . . ?
C23 C22 C21 120.5(3) . . ?
C23 C22 H22 119.8 . . ?
C30 C31 H31 120.1 . . ?
C32 C31 C30 119.8(2) . . ?
C32 C31 H31 120.1 . . ?
N6 C29 C30 124.4(2) . . ?
N6 C29 H29 117.8 . . ?
C30 C29 H29 117.8 . . ?
C34 C39 H39 119.9 . . ?
C38 C39 C34 120.1(2) . . ?
C38 C39 H39 119.9 . . ?
N2 C4 C3 121.0(2) . . ?
N2 C4 C5 118.2(2) . . ?
C3 C4 C5 120.8(2) . . ?
C21 C26 H26 119.8 . . ?
C25 C26 C21 120.3(3) . . ?
C25 C26 H26 119.8 . . ?
C35 C36 H36 120.2 . . ?
C37 C36 C35 119.6(2) . . ?
C37 C36 H36 120.2 . . ?
C39 C38 H38 119.6 . . ?
C37 C38 C39 120.7(2) . . ?
C37 C38 H38 119.6 . . ?
C6 C5 C4 119.3(2) . . ?
C6 C5 C14 118.1(2) . . ?
C14 C5 C4 122.5(2) . . ?
N1 C48 H48 118.6 . . ?
N1 C48 C47 122.8(3) . . ?
C47 C48 H48 118.6 . . ?
N6 C33 H33 118.8 . . ?
N6 C33 C32 122.4(3) . . ?
C32 C33 H33 118.8 . . ?
C31 C32 C33 119.7(3) . . ?
C31 C32 H32 120.2 . . ?
C33 C32 H32 120.2 . . ?
N2 C47 C48 122.7(2) . . ?
N2 C47 H47 118.6 . . ?
C48 C47 H47 118.6 . . ?
C22 C23 H23 120.1 . . ?
C24 C23 C22 119.8(3) . . ?
C24 C23 H23 120.1 . . ?
C41 C42 H42 119.7 . . ?
C43 C42 C41 120.5(3) . . ?
C43 C42 H42 119.7 . . ?
C15 C20 H20 119.9 . . ?
C15 C20 C19 120.2(3) . . ?
C19 C20 H20 119.9 . . ?
C40 C45 H45 119.5 . . ?
C44 C45 C40 120.9(3) . . ?
C44 C45 H45 119.5 . . ?
C23 C24 H24 119.9 . . ?
C25 C24 C23 120.2(3) . . ?
C25 C24 H24 119.9 . . ?
C36 C37 H37 120.0 . . ?
C38 C37 C36 119.9(2) . . ?
C38 C37 H37 120.0 . . ?
N3 C12 H12 118.3 . . ?
N3 C12 C13 123.4(3) . . ?
C13 C12 H12 118.3 . . ?
C15 C16 H16 119.9 . . ?
C01G C16 C15 120.3(3) . . ?
C01G C16 H16 119.9 . . ?
C26 C25 H25 119.8 . . ?
C24 C25 C26 120.4(3) . . ?
C24 C25 H25 119.8 . . ?
C16 C01G H01G 120.0 . . ?
C18 C01G C16 120.0(3) . . ?
C18 C01G H01G 120.0 . . ?
C01G C18 H18 120.1 . . ?
C19 C18 C01G 119.8(3) . . ?
C19 C18 H18 120.1 . . ?
C42 C43 H43 120.0 . . ?
C42 C43 C44 119.9(3) . . ?
C44 C43 H43 120.0 . . ?
C45 C44 C43 119.6(3) . . ?
C45 C44 H44 120.2 . . ?
C43 C44 H44 120.2 . . ?
C5 C14 H14 120.7 . . ?
C13 C14 C5 118.7(3) . . ?
C13 C14 H14 120.7 . . ?
C20 C19 H19 119.6 . . ?
C18 C19 C20 120.9(3) . . ?
C18 C19 H19 119.6 . . ?
C12 C13 H13 120.2 . . ?
C14 C13 C12 119.6(3) . . ?
C14 C13 H13 120.2 . . ?
C17 O3 H3 109.5 . . ?
O3 C17 H17A 109.5 . . ?
O3 C17 H17B 109.5 . . ?
O3 C17 H17C 109.5 . . ?
H17A C17 H17B 109.5 . . ?
H17A C17 H17C 109.5 . . ?
H17B C17 H17C 109.5 . . ?
C1 O1 H1 109.5 . . ?
O1 C1 H1A 109.5 . . ?
O1 C1 H1B 109.5 . . ?
O1 C1 H1C 109.5 . . ?
H1A C1 H1B 109.5 . . ?
H1A C1 H1C 109.5 . . ?
H1B C1 H1C 109.5 . . ?

loop_
_geom_bond_atom_site_label_1
_geom_bond_atom_site_label_2
_geom_bond_distance
_geom_bond_site_symmetry_2
_geom_bond_publ_flag
Cu1 P03 2.2427(6) . ?
Cu1 P04 2.2332(6) . ?
Cu1 N4 2.0505(18) . ?
Cu1 N3 2.0704(19) . ?
P03 C27 1.862(2) . ?
P03 C15 1.825(2) . ?
P03 C21 1.824(2) . ?
P04 C34 1.816(2) . ?
P04 C28 1.879(2) . ?
P04 C40 1.820(2) . ?
N4 C7 1.355(3) . ?
N4 C11 1.334(3) . ?
N3 C6 1.355(3) . ?
N3 C12 1.331(3) . ?
N5 C27 1.452(3) . ?
N5 C30 1.386(3) . ?
N5 C28 1.450(3) . ?
N1 C3 1.351(3) . ?
N1 C48 1.316(3) . ?
N6 C29 1.329(3) . ?
N6 C33 1.334(4) . ?
C7 C8 1.398(3) . ?
C7 C6 1.446(3) . ?
N2 C4 1.356(3) . ?
N2 C47 1.319(4) . ?
C8 C9 1.400(3) . ?
C8 C3 1.455(3) . ?
C27 H27A 0.9700 . ?
C27 H27B 0.9700 . ?
C6 C5 1.396(3) . ?
C30 C31 1.398(3) . ?
C30 C29 1.408(3) . ?
C9 H9 0.9300 . ?
C9 C10 1.370(3) . ?
C34 C35 1.387(3) . ?
C34 C39 1.397(3) . ?
C11 H11 0.9300 . ?
C11 C10 1.385(3) . ?
C3 C4 1.398(3) . ?
C10 H10 0.9300 . ?
C15 C20 1.382(4) . ?
C15 C16 1.410(4) . ?
C21 C22 1.391(3) . ?
C21 C26 1.392(3) . ?
C28 H28A 0.9700 . ?
C28 H28B 0.9700 . ?
C35 H35 0.9300 . ?
C35 C36 1.389(3) . ?
C41 H41 0.9300 . ?
C41 C40 1.391(3) . ?
C41 C42 1.387(4) . ?
C40 C45 1.394(3) . ?
C22 H22 0.9300 . ?
C22 C23 1.388(3) . ?
C31 H31 0.9300 . ?
C31 C32 1.373(4) . ?
C29 H29 0.9300 . ?
C39 H39 0.9300 . ?
C39 C38 1.382(4) . ?
C4 C5 1.443(3) . ?
C26 H26 0.9300 . ?
C26 C25 1.381(4) . ?
C36 H36 0.9300 . ?
C36 C37 1.389(4) . ?
C38 H38 0.9300 . ?
C38 C37 1.372(4) . ?
C5 C14 1.398(4) . ?
C48 H48 0.9300 . ?
C48 C47 1.385(4) . ?
C33 H33 0.9300 . ?
C33 C32 1.375(4) . ?
C32 H32 0.9300 . ?
C47 H47 0.9300 . ?
C23 H23 0.9300 . ?
C23 C24 1.378(5) . ?
C42 H42 0.9300 . ?
C42 C43 1.374(4) . ?
C20 H20 0.9300 . ?
C20 C19 1.397(4) . ?
C45 H45 0.9300 . ?
C45 C44 1.383(4) . ?
C24 H24 0.9300 . ?
C24 C25 1.374(5) . ?
C37 H37 0.9300 . ?
C12 H12 0.9300 . ?
C12 C13 1.381(4) . ?
C16 H16 0.9300 . ?
C16 C01G 1.393(4) . ?
C25 H25 0.9300 . ?
C01G H01G 0.9300 . ?
C01G C18 1.386(5) . ?
C18 H18 0.9300 . ?
C18 C19 1.373(5) . ?
C43 H43 0.9300 . ?
C43 C44 1.393(5) . ?
C44 H44 0.9300 . ?
C14 H14 0.9300 . ?
C14 C13 1.369(4) . ?
C19 H19 0.9300 . ?
C13 H13 0.9300 . ?
O3 H3 0.8200 . ?
O3 C17 1.356(5) . ?
C17 H17A 0.9600 . ?
C17 H17B 0.9600 . ?
C17 H17C 0.9600 . ?
O1 H1 0.8200 . ?
O1 C1 1.315(5) . ?
C1 H1A 0.9600 . ?
C1 H1B 0.9600 . ?
C1 H1C 0.9600 . ?

loop_
_geom_torsion_atom_site_label_1
_geom_torsion_atom_site_label_2
_geom_torsion_atom_site_label_3
_geom_torsion_atom_site_label_4
_geom_torsion
_geom_torsion_site_symmetry_1
_geom_torsion_site_symmetry_2
_geom_torsion_site_symmetry_3
_geom_torsion_site_symmetry_4
_geom_torsion_publ_flag
Cu1 P03 C27 N5 -40.28(17) . . . . ?
Cu1 P03 C15 C20 -113.7(2) . . . . ?
Cu1 P03 C15 C16 61.1(2) . . . . ?
Cu1 P03 C21 C22 -163.01(16) . . . . ?
Cu1 P03 C21 C26 19.0(2) . . . . ?
Cu1 P04 C34 C35 -4.8(2) . . . . ?
Cu1 P04 C34 C39 -177.81(17) . . . . ?
Cu1 P04 C28 N5 29.59(19) . . . . ?
Cu1 P04 C40 C41 -116.4(2) . . . . ?
Cu1 P04 C40 C45 56.5(2) . . . . ?
Cu1 N4 C7 C8 -178.84(16) . . . . ?
Cu1 N4 C7 C6 1.1(2) . . . . ?
Cu1 N4 C11 C10 178.57(17) . . . . ?
Cu1 N3 C6 C7 -2.9(2) . . . . ?
Cu1 N3 C6 C5 177.07(19) . . . . ?
Cu1 N3 C12 C13 -177.3(3) . . . . ?
P03 C15 C20 C19 177.9(2) . . . . ?
P03 C15 C16 C01G -177.5(2) . . . . ?
P03 C21 C22 C23 -178.58(19) . . . . ?
P03 C21 C26 C25 178.32(19) . . . . ?
P04 C34 C35 C36 -171.93(19) . . . . ?
P04 C34 C39 C38 172.8(2) . . . . ?
P04 C40 C45 C44 -172.5(3) . . . . ?
N4 C7 C8 C9 0.4(3) . . . . ?
N4 C7 C8 C3 -179.63(19) . . . . ?
N4 C7 C6 N3 1.2(3) . . . . ?
N4 C7 C6 C5 -178.8(2) . . . . ?
N4 C11 C10 C9 -0.5(4) . . . . ?
N3 C6 C5 C4 178.3(2) . . . . ?
N3 C6 C5 C14 0.7(4) . . . . ?
N3 C12 C13 C14 1.0(6) . . . . ?
N5 C30 C31 C32 -177.2(2) . . . . ?
N5 C30 C29 N6 177.3(2) . . . . ?
N1 C3 C4 N2 1.8(4) . . . . ?
N1 C3 C4 C5 -178.1(2) . . . . ?
N1 C48 C47 N2 0.6(5) . . . . ?
N6 C33 C32 C31 0.0(4) . . . . ?
C7 N4 C11 C10 0.7(3) . . . . ?
C7 C8 C9 C10 -0.2(3) . . . . ?
C7 C8 C3 N1 177.71(19) . . . . ?
C7 C8 C3 C4 -1.5(3) . . . . ?
C7 C6 C5 C4 -1.7(3) . . . . ?
C7 C6 C5 C14 -179.3(3) . . . . ?
N2 C4 C5 C6 -179.4(2) . . . . ?
N2 C4 C5 C14 -1.9(4) . . . . ?
C8 C7 C6 N3 -178.79(19) . . . . ?
C8 C7 C6 C5 1.2(3) . . . . ?
C8 C9 C10 C11 0.3(3) . . . . ?
C8 C3 C4 N2 -179.0(2) . . . . ?
C8 C3 C4 C5 1.1(3) . . . . ?
C27 P03 C15 C20 5.4(2) . . . . ?
C27 P03 C15 C16 -179.8(2) . . . . ?
C27 P03 C21 C22 73.6(2) . . . . ?
C27 P03 C21 C26 -104.38(19) . . . . ?
C27 N5 C30 C31 -17.2(3) . . . . ?
C27 N5 C30 C29 164.9(2) . . . . ?
C27 N5 C28 P04 -81.2(2) . . . . ?
C6 N3 C12 C13 -1.0(5) . . . . ?
C6 C7 C8 C9 -179.6(2) . . . . ?
C6 C7 C8 C3 0.4(3) . . . . ?
C6 C5 C14 C13 -0.7(5) . . . . ?
C30 N5 C27 P03 -84.6(2) . . . . ?
C30 N5 C28 P04 90.9(2) . . . . ?
C30 C31 C32 C33 -0.6(4) . . . . ?
C9 C8 C3 N1 -2.3(3) . . . . ?
C9 C8 C3 C4 178.5(2) . . . . ?
C34 P04 C28 N5 -100.11(18) . . . . ?
C34 P04 C40 C41 19.4(2) . . . . ?
C34 P04 C40 C45 -167.7(2) . . . . ?
C34 C35 C36 C37 -1.5(4) . . . . ?
C34 C39 C38 C37 -0.8(4) . . . . ?
C11 N4 C7 C8 -0.6(3) . . . . ?
C11 N4 C7 C6 179.37(19) . . . . ?
C3 N1 C48 C47 -0.8(4) . . . . ?
C3 C8 C9 C10 179.8(2) . . . . ?
C3 C4 C5 C6 0.5(4) . . . . ?
C3 C4 C5 C14 178.1(3) . . . . ?
C15 P03 C27 N5 -161.13(16) . . . . ?
C15 P03 C21 C22 -35.4(2) . . . . ?
C15 P03 C21 C26 146.58(19) . . . . ?
C15 C20 C19 C18 -1.4(5) . . . . ?
C15 C16 C01G C18 -0.3(5) . . . . ?
C21 P03 C27 N5 90.96(17) . . . . ?
C21 P03 C15 C20 112.9(2) . . . . ?
C21 P03 C15 C16 -72.3(2) . . . . ?
C21 C22 C23 C24 0.0(4) . . . . ?
C21 C26 C25 C24 0.6(4) . . . . ?
C28 P04 C34 C35 117.60(19) . . . . ?
C28 P04 C34 C39 -55.4(2) . . . . ?
C28 P04 C40 C41 125.7(2) . . . . ?
C28 P04 C40 C45 -61.4(2) . . . . ?
C28 N5 C27 P03 87.5(2) . . . . ?
C28 N5 C30 C31 171.2(2) . . . . ?
C28 N5 C30 C29 -6.7(3) . . . . ?
C35 C34 C39 C38 -0.2(4) . . . . ?
C35 C36 C37 C38 0.5(4) . . . . ?
C41 C40 C45 C44 0.8(5) . . . . ?
C41 C42 C43 C44 0.9(6) . . . . ?
C40 P04 C34 C35 -136.88(18) . . . . ?
C40 P04 C34 C39 50.1(2) . . . . ?
C40 P04 C28 N5 150.71(17) . . . . ?
C40 C41 C42 C43 -0.4(5) . . . . ?
C40 C45 C44 C43 -0.4(6) . . . . ?
C22 C21 C26 C25 0.3(3) . . . . ?
C22 C23 C24 C25 0.9(4) . . . . ?
C31 C30 C29 N6 -0.7(3) . . . . ?
C29 N6 C33 C32 0.1(4) . . . . ?
C29 C30 C31 C32 0.9(3) . . . . ?
C39 C34 C35 C36 1.3(3) . . . . ?
C39 C38 C37 C36 0.6(4) . . . . ?
C4 N2 C47 C48 0.9(4) . . . . ?
C4 C5 C14 C13 -178.2(3) . . . . ?
C26 C21 C22 C23 -0.6(3) . . . . ?
C5 C14 C13 C12 -0.1(6) . . . . ?
C48 N1 C3 C8 -179.6(2) . . . . ?
C48 N1 C3 C4 -0.3(3) . . . . ?
C33 N6 C29 C30 0.2(4) . . . . ?
C47 N2 C4 C3 -2.0(4) . . . . ?
C47 N2 C4 C5 178.0(2) . . . . ?
C23 C24 C25 C26 -1.2(4) . . . . ?
C42 C41 C40 P04 172.4(2) . . . . ?
C42 C41 C40 C45 -0.4(4) . . . . ?
C42 C43 C44 C45 -0.5(6) . . . . ?
C20 C15 C16 C01G -2.4(4) . . . . ?
C12 N3 C6 C7 -179.8(2) . . . . ?
C12 N3 C6 C5 0.1(4) . . . . ?
C16 C15 C20 C19 3.2(4) . . . . ?
C16 C01G C18 C19 2.1(5) . . . . ?
C01G C18 C19 C20 -1.3(5) . . . . ?

loop_
_smtbx_masks_void_nr
_smtbx_masks_void_average_x
_smtbx_masks_void_average_y
_smtbx_masks_void_average_z
_smtbx_masks_void_volume
_smtbx_masks_void_count_electrons
_smtbx_masks_void_content
1 0.244 0.869 0.820 79.0 20.3 '1 CH4O'
2 0.256 0.369 0.680 79.0 20.5 '1 CH4O'
3 0.744 0.631 0.320 79.0 20.4 '1 CH4O'
4 0.756 0.131 0.180 79.0 20.6 '1 CH4O'
